data_1569295
loop_
_publ_author_name
'Takase, Masayoshi'
'Takata, Toranosuke'
'Oki, Kosuke'
'Mori, Shigeki'
'Uno, Hidemitsu'

_publ_section_title
;
 Substituent effects on paratropicity and diatropicity in \p-extended
 hexapyrrolohexaazacoronene
;
_journal_issue 25
_journal_name_full 'Chemical Science'
_journal_page_first 7036
_journal_page_last 7043
_journal_paper_doi 10.1039/D2SC07037E
_journal_volume 14
_journal_year 2023
_chemical_formula_moiety 'C61 H60 F5 N6, F6 Sb, 3(C7 H8 O)'
_chemical_formula_sum 'C82 H84 F11 N6 O3 Sb'
_chemical_formula_weight 1532.30
_space_group_crystal_system monoclinic
_space_group_IT_number 14
_space_group_name_Hall '-P 2yn'
_space_group_name_H-M_alt 'P 1 21/n 1'
_atom_sites_solution_hydrogens geom
_audit_creation_date 2022-12-03
_audit_creation_method
;
Olex2 1.5
(compiled 2022.04.07 svn.rca3783a0 for OlexSys, GUI svn.r6498)
;
_audit_update_record
;
2022-12-23 deposited with the CCDC.	2023-06-05 downloaded from the CCDC.
;
_cell_angle_alpha 90
_cell_angle_beta 101.915(2)
_cell_angle_gamma 90
_cell_formula_units_Z 4
_cell_length_a 19.1475(5)
_cell_length_b 13.0806(3)
_cell_length_c 28.6942(7)
_cell_measurement_reflns_used 39566
_cell_measurement_temperature 100
_cell_measurement_theta_max 31.2840
_cell_measurement_theta_min 1.8820
_cell_volume 7031.9(3)
_computing_cell_refinement 'CrysAlisPro 1.171.40.67a (Rigaku OD, 2019)'
_computing_data_collection 'CrysAlisPro 1.171.40.67a (Rigaku OD, 2019)'
_computing_data_reduction 'CrysAlisPro 1.171.40.67a (Rigaku OD, 2019)'
_computing_molecular_graphics 'Olex2 1.5 (Dolomanov et al., 2009)'
_computing_publication_material 'Olex2 1.5 (Dolomanov et al., 2009)'
_computing_structure_refinement 'SHELXL 2019/2 (Sheldrick, 2015)'
_computing_structure_solution 'SHELXT 2018/2 (Sheldrick, 2018)'
_diffrn_ambient_temperature 100
_diffrn_measured_fraction_theta_full 1.000
_diffrn_measured_fraction_theta_max 0.952
_diffrn_measurement_details
;
List of Runs (angles in degrees, time in seconds):

  # Type    Start    End  Width  t~exp~   \w     \q     \k     \f   Frames
#--------------------------------------------------------------------------
  1  \w   -110.00  70.00   0.50   32.00    --  -20.00  45.00   0.00  360
  2  \w   -110.00  70.00   0.50   32.00    --  -20.00  45.00  90.00  360
  3  \w   -110.00  70.00   0.50   32.00    --  -20.00  45.00 180.00  360
  4  \w   -110.00  70.00   0.50   32.00    --  -20.00  45.00 270.00  360
;
_diffrn_measurement_device 'abstract diffractometer'
_diffrn_measurement_device_type 'dtrek-CrysAlisPro-abstract goniometer imported rigaku-d*trek images'
_diffrn_measurement_method '\w scans'
_diffrn_radiation_type MoK\a
_diffrn_radiation_wavelength 0.71073
_diffrn_reflns_av_R_equivalents 0.0752
_diffrn_reflns_av_unetI/netI 0.0687
_diffrn_reflns_Laue_measured_fraction_full 1.000
_diffrn_reflns_Laue_measured_fraction_max 0.952
_diffrn_reflns_limit_h_max 26
_diffrn_reflns_limit_h_min -27
_diffrn_reflns_limit_k_max 18
_diffrn_reflns_limit_k_min -18
_diffrn_reflns_limit_l_max 41
_diffrn_reflns_limit_l_min -41
_diffrn_reflns_number 132290
_diffrn_reflns_point_group_measured_fraction_full 1.000
_diffrn_reflns_point_group_measured_fraction_max 0.952
_diffrn_reflns_theta_full 25.242
_diffrn_reflns_theta_max 31.181
_diffrn_reflns_theta_min 1.717
_diffrn_source 'Rigaku VariMax'
_exptl_absorpt_coefficient_mu 0.478
_exptl_absorpt_correction_T_max 1.00000
_exptl_absorpt_correction_T_min 0.78653
_exptl_absorpt_correction_type multi-scan
_exptl_absorpt_process_details
;
CrysAlisPro 1.171.40.67a (Rigaku Oxford Diffraction, 2019)
Empirical absorption correction using spherical harmonics,
 implemented in SCALE3 ABSPACK scaling algorithm.
;
_exptl_crystal_colour red
_exptl_crystal_colour_primary red
_exptl_crystal_density_diffrn 1.447
_exptl_crystal_density_method 'not measured'
_exptl_crystal_description plate
_exptl_crystal_F_000 3168
_exptl_crystal_size_max 0.22
_exptl_crystal_size_mid 0.06
_exptl_crystal_size_min 0.01
_refine_diff_density_max 2.233
_refine_diff_density_min -1.074
_refine_diff_density_rms 0.117
_refine_ls_extinction_method none
_refine_ls_goodness_of_fit_ref 1.091
_refine_ls_hydrogen_treatment constr
_refine_ls_matrix_type full
_refine_ls_number_parameters 1036
_refine_ls_number_reflns 21665
_refine_ls_number_restraints 948
_refine_ls_restrained_S_all 1.101
_refine_ls_R_factor_all 0.1378
_refine_ls_R_factor_gt 0.0840
_refine_ls_shift/su_max 0.004
_refine_ls_shift/su_mean 0.000
_refine_ls_structure_factor_coef Fsqd
_refine_ls_weighting_details 'w=1/[\s^2^(Fo^2^)+(0.0764P)^2^+24.2095P] where P=(Fo^2^+2Fc^2^)/3'
_refine_ls_weighting_scheme calc
_refine_ls_wR_factor_gt 0.1938
_refine_ls_wR_factor_ref 0.2173
_reflns_Friedel_coverage 0.000
_reflns_number_gt 13922
_reflns_number_total 21665
_reflns_threshold_expression 'I > 2\s(I)'
_cod_data_source_file d2sc07037e2.cif
_cod_data_source_block homohphac_c6f5
_cod_database_code 1569295
_shelx_shelxl_version_number 2019/2
_shelx_space_group_comment
;
The symmetry employed for this shelxl refinement is uniquely defined
by the following loop, which should always be used as a source of
symmetry information in preference to the above space-group names.
They are only intended as comments.
;
_olex2_refinement_description
;
1. Fixed Uiso
 At 1.2 times of:
  All C(H) groups, All C(H,H) groups
 At 1.5 times of:
  All C(H,H,H) groups
2. Restrained distances
 C38A-C39A = C38-C39
 1.54 with sigma of 0.02
 C13-C38A = C13-C38
 1.5 with sigma of 0.02
 O2-C69
 1.4 with sigma of 0.02
 O2-C75
 1.43 with sigma of 0.02
 C69-C74 = C74-C73 = C73-C72 = C72-C71 = C71-C70 = C70-C69
 1.39 with sigma of 0.02
 O3-C76 = O3A-C76A
 1.4 with sigma of 0.02
 O3-C82 = O3A-C82A
 1.43 with sigma of 0.02
 C76-C77 = C77-C78 = C78-C79 = C79-C80 = C80-C81 = C81-C76 = C76A-C77A = C77A-
 C78A = C78A-C79A = C79A-C80A = C80A-C81A = C81A-C76A
 1.39 with sigma of 0.02
 C69-C73 = C74-C72 = C73-C71 = C72-C70 = C71-C69 = C70-C74
 2.41 with sigma of 0.04
 C75-C74 = C75-C70
 2.4 with sigma of 0.04
 C76-C78 = C77-C79 = C78-C80 = C79-C81 = C80-C76 = C81-C77 = C76A-C78A = C77A-
 C79A = C78A-C80A = C79A-C81A = C80A-C76A = C81A-C77A
 2.41 with sigma of 0.04
 O3-C77 = O3-C81 = O3A-C77A = O3A-C81A
 2.4 with sigma of 0.04
 C82-C76 = C82A-C76A
 2.42 with sigma of 0.04
 Sb1-F11 \\sim Sb1-F7 \\sim Sb1-F7 \\sim Sb1-F6 \\sim Sb1-F6 \\sim Sb1-F10
\\sim Sb1-F10 \\sim Sb1-F8 ~
 Sb1-F8 \\sim Sb1-F9 \\sim Sb1-F9 \\sim Sb1-F11
 with sigma of 0.02
3. Restrained planarity
 O2, C69, C70, C71, C72, C73, C74
 with sigma of 0.1
 O3, C76, C77, C78, C79, C80, C81
 with sigma of 0.1
 O3A, C76A, C77A, C78A, C79A, C80A, C81A
 with sigma of 0.1
4. Rigid bond restraints
 C13, C38, C39, C38A, C39A
 with sigma for 1-2 distances of 0.05 and sigma for 1-3 distances of 0.05
 O2, C69, C70, C71, C72, C73, C74, C75
 with sigma for 1-2 distances of 0.05 and sigma for 1-3 distances of 0.05
 O3, C76, C77, C78, C79, C80, C81, C82, O3A, C76A, C77A, C78A, C79A, C80A,
 C81A, C82A
 with sigma for 1-2 distances of 0.01 and sigma for 1-3 distances of 0.02
5. Uiso/Uaniso restraints and constraints
C13 \\sim C38 \\sim C39 \\sim C38A \\sim C39A: within 2A with sigma of 0.02 and
sigma for terminal atoms of 0.04 within 2A
O2 \\sim C69 \\sim C70 \\sim C71 \\sim C72 \\sim C73 \\sim C74 \\sim C75:
within 2A with sigma of 0.01 and sigma for terminal atoms of 0.02 within 2A
O3 \\sim C76 \\sim C77 \\sim C78 \\sim C79 \\sim C80 \\sim C81 \\sim C82 \\sim
O3A \\sim C76A \\sim C77A \\sim C78A \\sim C79A \\sim C80A \\sim C81A \\sim
C82A: within 2A with sigma of 0.02 and sigma for terminal atoms of 0.04 within
2A
Uanis(C13) \\sim Ueq, Uanis(C14) \\sim Ueq, Uanis(C15) \\sim Ueq, Uanis(C16)
\\sim Ueq, Uanis(C17) \\sim Ueq, Uanis(C18) \\sim Ueq, Uanis(C19) \\sim Ueq,
Uanis(C20) \\sim Ueq, Uanis(C21) \\sim Ueq, Uanis(C22) \\sim Ueq, Uanis(C23)
\\sim Ueq, Uanis(C24) \\sim Ueq, Uanis(C25) \\sim Ueq, Uanis(C26) \\sim Ueq,
Uanis(C27) \\sim Ueq, Uanis(C28) \\sim Ueq, Uanis(C29) \\sim Ueq, Uanis(C30)
\\sim Ueq, Uanis(C31) \\sim Ueq, Uanis(C32) \\sim Ueq, Uanis(C33) \\sim Ueq,
Uanis(C34) \\sim Ueq, Uanis(C35) \\sim Ueq, Uanis(C36) \\sim Ueq, Uanis(C37)
\\sim Ueq, Uanis(C40) \\sim Ueq, Uanis(C41) \\sim Ueq, Uanis(C42) \\sim Ueq,
Uanis(C43) \\sim Ueq, Uanis(C44) \\sim Ueq, Uanis(C45) \\sim Ueq, Uanis(C46)
\\sim Ueq, Uanis(C47) \\sim Ueq, Uanis(C48) \\sim Ueq, Uanis(C49) \\sim Ueq,
Uanis(C50) \\sim Ueq, Uanis(C51) \\sim Ueq, Uanis(C52) \\sim Ueq, Uanis(C53)
\\sim Ueq, Uanis(C54) \\sim Ueq, Uanis(C55) \\sim Ueq, Uanis(C56) \\sim Ueq,
Uanis(C57) \\sim Ueq, Uanis(C58) \\sim Ueq, Uanis(C59) \\sim Ueq, Uanis(C60)
\\sim Ueq, Uanis(C61) \\sim Ueq, Uanis(C38) \\sim Ueq, Uanis(C39) \\sim Ueq,
Uanis(C38A) \\sim Ueq, Uanis(C39A) \\sim Ueq: with sigma of 0.02 and sigma for
terminal atoms of 0.04
Uanis(O2) \\sim Ueq, Uanis(C69) \\sim Ueq, Uanis(C70) \\sim Ueq, Uanis(C71)
\\sim Ueq, Uanis(C72) \\sim Ueq, Uanis(C73) \\sim Ueq, Uanis(C74) \\sim Ueq,
Uanis(C75) \\sim Ueq: with sigma of 0.02 and sigma for terminal atoms of 0.04
Uanis(O3) \\sim Ueq, Uanis(C76) \\sim Ueq, Uanis(C77) \\sim Ueq, Uanis(C78)
\\sim Ueq, Uanis(C79) \\sim Ueq, Uanis(C80) \\sim Ueq, Uanis(C81) \\sim Ueq,
Uanis(C82) \\sim Ueq, Uanis(O3A) \\sim Ueq, Uanis(C76A) \\sim Ueq, Uanis(C77A)
\\sim Ueq, Uanis(C78A) \\sim Ueq, Uanis(C79A) \\sim Ueq, Uanis(C80A) \\sim Ueq,
Uanis(C81A) \\sim Ueq, Uanis(C82A) \\sim Ueq: with sigma of 0.04 and sigma for
terminal atoms of 0.08
6. Others
 Sof(C38A)=Sof(H38C)=Sof(H38D)=Sof(C39A)=Sof(H39D)=Sof(H39E)=Sof(H39F)=1-FVAR(1)
 Sof(C38)=Sof(H38A)=Sof(H38B)=Sof(C39)=Sof(H39A)=Sof(H39B)=Sof(H39C)=FVAR(1)
 Sof(O3A)=Sof(C76A)=Sof(C77A)=Sof(H77A)=Sof(C78A)=Sof(H78A)=Sof(C79A)=
 Sof(H79A)=Sof(C80A)=Sof(H80A)=Sof(C81A)=Sof(H81A)=Sof(C82A)=Sof(H82D)=
 Sof(H82E)=Sof(H82F)=1-FVAR(2)
 Sof(O3)=Sof(C76)=Sof(C77)=Sof(H77)=Sof(C78)=Sof(H78)=Sof(C79)=Sof(H79)=
 Sof(C80)=Sof(H80)=Sof(C81)=Sof(H81)=Sof(C82)=Sof(H82A)=Sof(H82B)=Sof(H82C)=
 FVAR(2)
7.a Secondary CH2 refined with riding coordinates:
 C32(H32A,H32B), C34(H34A,H34B), C36(H36A,H36B), C40(H40A,H40B), C42(H42A,
 H42B), C44(H44A,H44B), C46(H46A,H46B), C48(H48A,H48B), C50(H50A,H50B),
 C52(H52A,H52B), C54(H54A,H54B), C38(H38A,H38B), C38A(H38C,H38D)
7.b Aromatic/amide H refined with riding coordinates:
 C63(H63), C64(H64), C65(H65), C66(H66), C67(H67), C70(H70), C71(H71),
 C72(H72), C73(H73), C74(H74), C77(H77), C78(H78), C79(H79), C80(H80), C81(H81),
  C77A(H77A), C78A(H78A), C79A(H79A), C80A(H80A), C81A(H81A)
7.c Idealised Me refined with riding coordinates:
 C75(H75A,H75B,H75C)
7.d Idealised Me refined as rotating group:
 C33(H33A,H33B,H33C), C35(H35A,H35B,H35C), C37(H37A,H37B,H37C), C41(H41A,H41B,
 H41C), C43(H43A,H43B,H43C), C45(H45A,H45B,H45C), C47(H47A,H47B,H47C), C49(H49A,
 H49B,H49C), C51(H51A,H51B,H51C), C53(H53A,H53B,H53C), C55(H55A,H55B,H55C),
 C39(H39A,H39B,H39C), C39A(H39D,H39E,H39F), C68(H68A,H68B,H68C), C82(H82A,H82B,
 H82C), C82A(H82D,H82E,H82F)
;
_olex2_submission_special_instructions 'No special instructions were received'
_oxdiff_exptl_absorpt_empirical_details
;
Empirical correction (ABSPACK) includes:
- Absorption correction using spherical harmonics
- Frame scaling
;

loop_
_space_group_symop_operation_xyz
'x, y, z'
'-x+1/2, y+1/2, -z+1/2'
'-x, -y, -z'
'x-1/2, -y-1/2, z-1/2'

loop_
_atom_site_label
_atom_site_type_symbol
_atom_site_fract_x
_atom_site_fract_y
_atom_site_fract_z
_atom_site_U_iso_or_equiv
_atom_site_adp_type
_atom_site_occupancy
_atom_site_site_symmetry_order
_atom_site_calc_flag
_atom_site_refinement_flags_posn
_atom_site_refinement_flags_adp
_atom_site_refinement_flags_occupancy
_atom_site_disorder_assembly
_atom_site_disorder_group
F1 F 0.55105(14) 0.5693(2) 0.09389(9) 0.0356(6) Uani 1 1 d . . . . .
F2 F 0.42880(18) 0.5784(2) 0.02864(10) 0.0521(9) Uani 1 1 d . . . . .
F3 F 0.31392(16) 0.4663(3) 0.04062(12) 0.0582(10) Uani 1 1 d . . . . .
F4 F 0.32489(15) 0.3376(3) 0.11635(13) 0.0547(9) Uani 1 1 d . . . . .
F5 F 0.44907(14) 0.3240(2) 0.18062(10) 0.0370(6) Uani 1 1 d . . . . .
N1 N 0.63124(15) 0.4527(2) 0.25988(10) 0.0153(6) Uani 1 1 d . . . . .
N2 N 0.72208(16) 0.4393(2) 0.34762(10) 0.0171(6) Uani 1 1 d . . . . .
N3 N 0.86524(16) 0.4287(2) 0.35877(10) 0.0185(6) Uani 1 1 d . . . . .
N4 N 0.92856(15) 0.4260(2) 0.28158(10) 0.0167(6) Uani 1 1 d . . . . .
N5 N 0.85003(15) 0.4252(2) 0.19282(10) 0.0159(6) Uani 1 1 d . . . . .
N6 N 0.70289(16) 0.4186(2) 0.17296(10) 0.0162(6) Uani 1 1 d . . . . .
C1 C 0.70482(18) 0.4393(3) 0.26087(12) 0.0145(6) Uani 1 1 d . . . . .
C2 C 0.74998(18) 0.4398(3) 0.30674(12) 0.0148(6) Uani 1 1 d . . . . .
C3 C 0.82335(18) 0.4356(3) 0.31353(12) 0.0146(6) Uani 1 1 d . . . . .
C4 C 0.85505(18) 0.4314(3) 0.27481(12) 0.0157(7) Uani 1 1 d . . . . .
C5 C 0.81309(18) 0.4309(3) 0.22950(12) 0.0146(6) Uani 1 1 d . . . . .
C6 C 0.73823(18) 0.4331(3) 0.22108(12) 0.0139(6) Uani 1 1 d . . . . .
C7 C 0.57571(18) 0.4755(3) 0.22012(13) 0.0172(7) Uani 1 1 d . . . . .
C8 C 0.5206(2) 0.5246(3) 0.23872(14) 0.0212(7) Uani 1 1 d . . . . .
C9 C 0.53903(19) 0.5227(3) 0.28846(14) 0.0200(7) Uani 1 1 d . . . . .
C10 C 0.60658(19) 0.4752(3) 0.30165(13) 0.0182(7) Uani 1 1 d . . . . .
C11 C 0.65023(19) 0.4509(3) 0.34690(13) 0.0185(7) Uani 1 1 d . . . . .
C12 C 0.6410(2) 0.4309(4) 0.39341(14) 0.0313(10) Uani 1 1 d . . . . .
C13 C 0.7091(2) 0.4089(4) 0.42177(15) 0.0383(12) Uani 1 1 d D U . . .
C14 C 0.7601(2) 0.4161(3) 0.39323(12) 0.0229(8) Uani 1 1 d . U . . .
C15 C 0.8374(2) 0.4047(3) 0.39916(12) 0.0192(7) Uani 1 1 d . U . . .
C16 C 0.8959(2) 0.3730(3) 0.43372(13) 0.0213(8) Uani 1 1 d . U . . .
C17 C 0.9584(2) 0.3756(3) 0.41341(13) 0.0211(8) Uani 1 1 d . U . . .
C18 C 0.93907(19) 0.4111(3) 0.36696(12) 0.0194(7) Uani 1 1 d . U . . .
C19 C 0.97387(19) 0.4286(3) 0.32648(12) 0.0177(7) Uani 1 1 d . U . . .
C20 C 1.04193(19) 0.4442(3) 0.31869(13) 0.0201(7) Uani 1 1 d . U . . .
C21 C 1.03818(19) 0.4494(3) 0.26793(13) 0.0196(7) Uani 1 1 d . U . . .
C22 C 0.96660(18) 0.4376(3) 0.24521(12) 0.0172(7) Uani 1 1 d . U . . .
C23 C 0.92329(19) 0.4355(3) 0.19703(13) 0.0180(7) Uani 1 1 d . U . . .
C24 C 0.9352(2) 0.4393(3) 0.15032(12) 0.0183(7) Uani 1 1 d . U . . .
C25 C 0.8678(2) 0.4314(3) 0.11802(13) 0.0207(7) Uani 1 1 d . U . . .
C26 C 0.81530(19) 0.4188(3) 0.14491(12) 0.0183(7) Uani 1 1 d . U . . .
C27 C 0.74046(19) 0.3989(3) 0.13715(12) 0.0179(7) Uani 1 1 d . U . . .
C28 C 0.6925(2) 0.3548(3) 0.09771(13) 0.0212(8) Uani 1 1 d . U . . .
C29 C 0.6259(2) 0.3514(3) 0.10893(13) 0.0202(7) Uani 1 1 d . U . . .
C30 C 0.62963(19) 0.3982(3) 0.15480(12) 0.0179(7) Uani 1 1 d . U . . .
C31 C 0.57420(19) 0.4388(3) 0.17396(13) 0.0181(7) Uani 1 1 d . U . . .
C32 C 0.4567(2) 0.5831(3) 0.21131(15) 0.0254(8) Uani 1 1 d . U . . .
H32A H 0.430656 0.539229 0.185312 0.030 Uiso 1 1 calc R U . . .
H32B H 0.423912 0.598494 0.232940 0.030 Uiso 1 1 calc R U . . .
C33 C 0.4767(3) 0.6807(4) 0.19049(19) 0.0425(12) Uani 1 1 d . U . . .
H33A H 0.507687 0.665888 0.168102 0.064 Uiso 1 1 calc R U . . .
H33B H 0.502025 0.724886 0.216041 0.064 Uiso 1 1 calc R U . . .
H33C H 0.433416 0.715435 0.173645 0.064 Uiso 1 1 calc R U . . .
C34 C 0.4988(2) 0.5760(3) 0.32125(15) 0.0266(8) Uani 1 1 d . U . . .
H34A H 0.489214 0.526651 0.345346 0.032 Uiso 1 1 calc R U . . .
H34B H 0.452264 0.599750 0.302602 0.032 Uiso 1 1 calc R U . . .
C35 C 0.5396(3) 0.6670(4) 0.3466(2) 0.0410(12) Uani 1 1 d . U . . .
H35A H 0.551909 0.714019 0.322901 0.061 Uiso 1 1 calc R U . . .
H35B H 0.583333 0.643014 0.367750 0.061 Uiso 1 1 calc R U . . .
H35C H 0.509687 0.702660 0.365289 0.061 Uiso 1 1 calc R U . . .
C36 C 0.5715(2) 0.4205(5) 0.41039(16) 0.0426(13) Uani 1 1 d . U . . .
H36A H 0.582001 0.405408 0.444944 0.051 Uiso 1 1 calc R U . . .
H36B H 0.545308 0.486199 0.405503 0.051 Uiso 1 1 calc R U . . .
C37 C 0.5247(3) 0.3365(5) 0.3842(2) 0.0560(16) Uani 1 1 d . U . . .
H37A H 0.516818 0.348701 0.349843 0.084 Uiso 1 1 calc R U . . .
H37B H 0.478694 0.336258 0.394176 0.084 Uiso 1 1 calc R U . . .
H37C H 0.548253 0.270312 0.391754 0.084 Uiso 1 1 calc R U . . .
C40 C 0.8977(2) 0.3333(3) 0.48326(13) 0.0260(8) Uani 1 1 d . U . . .
H40A H 0.861466 0.370019 0.496946 0.031 Uiso 1 1 calc R U . . .
H40B H 0.945120 0.348170 0.503480 0.031 Uiso 1 1 calc R U . . .
C41 C 0.8835(3) 0.2181(4) 0.48452(19) 0.0454(13) Uani 1 1 d . U . . .
H41A H 0.839107 0.201704 0.461972 0.068 Uiso 1 1 calc R U . . .
H41B H 0.879175 0.198172 0.516722 0.068 Uiso 1 1 calc R U . . .
H41C H 0.923197 0.180697 0.475660 0.068 Uiso 1 1 calc R U . . .
C42 C 1.0307(2) 0.3362(3) 0.43842(14) 0.0242(8) Uani 1 1 d . U . . .
H42A H 1.057506 0.314495 0.414068 0.029 Uiso 1 1 calc R U . . .
H42B H 1.023676 0.275069 0.457252 0.029 Uiso 1 1 calc R U . . .
C43 C 1.0759(2) 0.4137(4) 0.47154(15) 0.0333(10) Uani 1 1 d . U . . .
H43A H 1.083214 0.474736 0.453345 0.050 Uiso 1 1 calc R U . . .
H43B H 1.122292 0.383172 0.485510 0.050 Uiso 1 1 calc R U . . .
H43C H 1.051294 0.432680 0.496996 0.050 Uiso 1 1 calc R U . . .
C44 C 1.1100(2) 0.4629(3) 0.35470(14) 0.0248(8) Uani 1 1 d . U . . .
H44A H 1.151048 0.437778 0.341853 0.030 Uiso 1 1 calc R U . . .
H44B H 1.108753 0.424170 0.384136 0.030 Uiso 1 1 calc R U . . .
C45 C 1.1204(3) 0.5766(4) 0.36666(19) 0.0424(12) Uani 1 1 d . U . . .
H45A H 1.124814 0.614515 0.337974 0.064 Uiso 1 1 calc R U . . .
H45B H 1.163770 0.585867 0.391226 0.064 Uiso 1 1 calc R U . . .
H45C H 1.079125 0.602132 0.378464 0.064 Uiso 1 1 calc R U . . .
C46 C 1.1027(2) 0.4586(4) 0.24645(15) 0.0284(9) Uani 1 1 d . U . . .
H46A H 1.140170 0.496839 0.268582 0.034 Uiso 1 1 calc R U . . .
H46B H 1.090152 0.498209 0.216480 0.034 Uiso 1 1 calc R U . . .
C47 C 1.1323(2) 0.3542(4) 0.23592(17) 0.0379(11) Uani 1 1 d . U . . .
H47A H 1.095495 0.316337 0.213778 0.057 Uiso 1 1 calc R U . . .
H47B H 1.146201 0.315589 0.265645 0.057 Uiso 1 1 calc R U . . .
H47C H 1.174026 0.364019 0.221593 0.057 Uiso 1 1 calc R U . . .
C48 C 1.0047(2) 0.4495(3) 0.13461(14) 0.0262(8) Uani 1 1 d . U . . .
H48A H 1.002186 0.410250 0.104822 0.031 Uiso 1 1 calc R U . . .
H48B H 1.043121 0.419429 0.159210 0.031 Uiso 1 1 calc R U . . .
C49 C 1.0237(3) 0.5608(4) 0.12608(18) 0.0388(11) Uani 1 1 d . U . . .
H49A H 0.984717 0.592207 0.102984 0.058 Uiso 1 1 calc R U . . .
H49B H 1.067621 0.562788 0.113606 0.058 Uiso 1 1 calc R U . . .
H49C H 1.030893 0.598625 0.156175 0.058 Uiso 1 1 calc R U . . .
C50 C 0.8577(2) 0.4505(4) 0.06531(13) 0.0293(9) Uani 1 1 d . U . . .
H50A H 0.834650 0.390282 0.047667 0.035 Uiso 1 1 calc R U . . .
H50B H 0.904897 0.460143 0.056868 0.035 Uiso 1 1 calc R U . . .
C51 C 0.8116(3) 0.5454(4) 0.05064(16) 0.0371(11) Uani 1 1 d . U . . .
H51A H 0.806764 0.557198 0.016396 0.056 Uiso 1 1 calc R U . . .
H51B H 0.834265 0.604922 0.068297 0.056 Uiso 1 1 calc R U . . .
H51C H 0.764287 0.534784 0.057840 0.056 Uiso 1 1 calc R U . . .
C52 C 0.7112(2) 0.3074(4) 0.05382(14) 0.0280(9) Uani 1 1 d . U . . .
H52A H 0.734456 0.359713 0.037256 0.034 Uiso 1 1 calc R U . . .
H52B H 0.666617 0.286024 0.031904 0.034 Uiso 1 1 calc R U . . .
C53 C 0.7609(3) 0.2146(4) 0.06490(17) 0.0371(11) Uani 1 1 d . U . . .
H53A H 0.770229 0.186527 0.035128 0.056 Uiso 1 1 calc R U . . .
H53B H 0.738150 0.162353 0.081210 0.056 Uiso 1 1 calc R U . . .
H53C H 0.806006 0.235815 0.085445 0.056 Uiso 1 1 calc R U . . .
C54 C 0.5645(2) 0.2887(3) 0.08149(14) 0.0258(8) Uani 1 1 d . U . . .
H54A H 0.518731 0.321014 0.084124 0.031 Uiso 1 1 calc R U . . .
H54B H 0.567086 0.287142 0.047396 0.031 Uiso 1 1 calc R U . . .
C55 C 0.5668(4) 0.1812(5) 0.10033(19) 0.063(2) Uani 1 1 d . U . . .
H55A H 0.531077 0.139487 0.079217 0.095 Uiso 1 1 calc R U . . .
H55B H 0.556378 0.181761 0.132364 0.095 Uiso 1 1 calc R U . . .
H55C H 0.614352 0.152210 0.101670 0.095 Uiso 1 1 calc R U . . .
C56 C 0.5038(2) 0.4464(3) 0.13953(13) 0.0217(8) Uani 1 1 d . U . . .
C57 C 0.4963(2) 0.5108(3) 0.10033(15) 0.0283(9) Uani 1 1 d . U . . .
C58 C 0.4328(3) 0.5178(4) 0.06700(15) 0.0348(11) Uani 1 1 d . U . . .
C59 C 0.3750(2) 0.4606(4) 0.07307(18) 0.0405(12) Uani 1 1 d . U . . .
C60 C 0.3802(2) 0.3950(4) 0.11122(18) 0.0356(11) Uani 1 1 d . U . . .
C61 C 0.4449(2) 0.3884(3) 0.14425(16) 0.0283(9) Uani 1 1 d . U . . .
C38 C 0.7170(3) 0.3676(6) 0.4724(2) 0.0297(16) Uani 0.711(12) 1 d D U P A 1
H38A H 0.674110 0.327729 0.475172 0.036 Uiso 0.711(12) 1 calc R U P A 1
H38B H 0.759070 0.321990 0.480132 0.036 Uiso 0.711(12) 1 calc R U P A 1
C39 C 0.7262(4) 0.4576(6) 0.5070(2) 0.044(2) Uani 0.711(12) 1 d D U P A 1
H39A H 0.683953 0.501653 0.499609 0.066 Uiso 0.711(12) 1 calc R U P A 1
H39B H 0.768579 0.496921 0.503998 0.066 Uiso 0.711(12) 1 calc R U P A 1
H39C H 0.731909 0.431954 0.539691 0.066 Uiso 0.711(12) 1 calc R U P A 1
C38A C 0.7314(7) 0.4305(12) 0.4769(4) 0.023(3) Uani 0.289(12) 1 d D U P A 2
H38C H 0.781763 0.452977 0.485977 0.028 Uiso 0.289(12) 1 calc R U P A 2
H38D H 0.700331 0.482980 0.487014 0.028 Uiso 0.289(12) 1 calc R U P A 2
C39A C 0.7206(9) 0.3254(13) 0.4984(6) 0.038(4) Uani 0.289(12) 1 d D U P A 2
H39D H 0.734303 0.271453 0.478315 0.058 Uiso 0.289(12) 1 calc R U P A 2
H39E H 0.670342 0.317042 0.500075 0.058 Uiso 0.289(12) 1 calc R U P A 2
H39F H 0.750384 0.320625 0.530509 0.058 Uiso 0.289(12) 1 calc R U P A 2
Sb1 Sb 1.25432(2) 0.20271(3) 0.40357(2) 0.03508(10) Uani 1 1 d D . . B 3
F6 F 1.16624(18) 0.1922(3) 0.42191(15) 0.0668(10) Uani 1 1 d D . . B 3
F7 F 1.29950(19) 0.1507(3) 0.46243(11) 0.0603(9) Uani 1 1 d D . . B 3
F8 F 1.3420(2) 0.2120(3) 0.38424(17) 0.0792(13) Uani 1 1 d D . . B 3
F9 F 1.2076(2) 0.2518(3) 0.34441(12) 0.0663(10) Uani 1 1 d D . . B 3
F10 F 1.2419(3) 0.0689(3) 0.38024(14) 0.0807(13) Uani 1 1 d D . . B 3
F11 F 1.2627(2) 0.3354(3) 0.42738(13) 0.0606(9) Uani 1 1 d D . . B 3
O1 O 0.8896(2) 0.6841(3) 0.26518(13) 0.0488(10) Uani 1 1 d . . . . .
C62 C 0.8223(3) 0.6838(3) 0.23671(17) 0.0355(10) Uani 1 1 d . . . . .
C63 C 0.8094(3) 0.6817(3) 0.18701(17) 0.0355(10) Uani 1 1 d . . . . .
H63 H 0.847960 0.681052 0.170812 0.043 Uiso 1 1 calc R U . . .
C64 C 0.7393(3) 0.6805(4) 0.1617(2) 0.0441(12) Uani 1 1 d . . . . .
H64 H 0.730534 0.678234 0.127886 0.053 Uiso 1 1 calc R U . . .
C65 C 0.6830(3) 0.6823(4) 0.1836(2) 0.0505(15) Uani 1 1 d . . . . .
H65 H 0.635597 0.681757 0.165294 0.061 Uiso 1 1 calc R U . . .
C66 C 0.6953(3) 0.6850(4) 0.2332(3) 0.0546(17) Uani 1 1 d . . . . .
H66 H 0.656267 0.686598 0.248934 0.066 Uiso 1 1 calc R U . . .
C67 C 0.7650(4) 0.6855(3) 0.2597(2) 0.0455(14) Uani 1 1 d . . . . .
H67 H 0.773521 0.686900 0.293481 0.055 Uiso 1 1 calc R U . . .
C68 C 0.9486(3) 0.6968(4) 0.2428(2) 0.0525(15) Uani 1 1 d . . . . .
H68A H 0.946495 0.644984 0.217907 0.079 Uiso 1 1 calc R U . . .
H68B H 0.993080 0.689093 0.266528 0.079 Uiso 1 1 calc R U . . .
H68C H 0.946793 0.765086 0.228574 0.079 Uiso 1 1 calc R U . . .
O2 O 1.3322(3) 0.3484(7) 0.2430(2) 0.111(2) Uani 1 1 d D U . . .
C69 C 1.3160(4) 0.4335(7) 0.2684(3) 0.089(2) Uani 1 1 d D U . . .
C70 C 1.2927(4) 0.5067(8) 0.2372(4) 0.102(3) Uani 1 1 d D U . . .
H70 H 1.285666 0.497867 0.203728 0.123 Uiso 1 1 calc R U . . .
C71 C 1.2794(5) 0.5984(8) 0.2589(4) 0.110(3) Uani 1 1 d D U . . .
H71 H 1.268022 0.656290 0.238726 0.132 Uiso 1 1 calc R U . . .
C72 C 1.2815(4) 0.6127(8) 0.3071(4) 0.108(3) Uani 1 1 d D U . . .
H72 H 1.268851 0.675482 0.319837 0.130 Uiso 1 1 calc R U . . .
C73 C 1.3039(4) 0.5260(7) 0.3355(4) 0.096(2) Uani 1 1 d D U . . .
H73 H 1.306230 0.529623 0.368871 0.115 Uiso 1 1 calc R U . . .
C74 C 1.3225(4) 0.4355(6) 0.3158(3) 0.077(2) Uani 1 1 d D U . . .
H74 H 1.339104 0.377829 0.335072 0.092 Uiso 1 1 calc R U . . .
C75 C 1.3686(5) 0.2801(9) 0.2718(4) 0.121(4) Uani 1 1 d D U . . .
H75A H 1.409576 0.313256 0.292402 0.182 Uiso 1 1 calc R U . . .
H75B H 1.385570 0.226454 0.253052 0.182 Uiso 1 1 calc R U . . .
H75C H 1.337831 0.249835 0.291479 0.182 Uiso 1 1 calc R U . . .
O3 O 0.9967(5) 0.1297(6) 0.0248(3) 0.093(3) Uani 0.742(8) 1 d D U P C 1
C76 C 1.0347(5) 0.2214(8) 0.0342(4) 0.081(2) Uani 0.742(8) 1 d D U P C 1
C77 C 1.0184(7) 0.3148(9) 0.0111(5) 0.084(3) Uani 0.742(8) 1 d D U P C 1
H77 H 0.978043 0.324344 -0.014079 0.101 Uiso 0.742(8) 1 calc R U P C 1
C78 C 1.0672(8) 0.3941(10) 0.0283(6) 0.093(3) Uani 0.742(8) 1 d D U P C 1
H78 H 1.055523 0.460118 0.015239 0.112 Uiso 0.742(8) 1 calc R U P C 1
C79 C 1.1275(7) 0.3865(12) 0.0606(6) 0.103(3) Uani 0.742(8) 1 d D U P C 1
H79 H 1.160948 0.440794 0.067633 0.124 Uiso 0.742(8) 1 calc R U P C 1
C80 C 1.1370(7) 0.2956(11) 0.0825(6) 0.115(3) Uani 0.742(8) 1 d D U P C 1
H80 H 1.175107 0.287629 0.109257 0.138 Uiso 0.742(8) 1 calc R U P C 1
C81 C 1.0932(6) 0.2134(11) 0.0674(5) 0.099(3) Uani 0.742(8) 1 d D U P C 1
H81 H 1.105678 0.148465 0.081583 0.118 Uiso 0.742(8) 1 calc R U P C 1
C82 C 0.9320(7) 0.1403(15) -0.0042(5) 0.124(5) Uani 0.742(8) 1 d D U P C 1
H82A H 0.928531 0.094526 -0.031618 0.186 Uiso 0.742(8) 1 calc R U P C 1
H82B H 0.925741 0.211199 -0.015318 0.186 Uiso 0.742(8) 1 calc R U P C 1
H82C H 0.894725 0.122911 0.013282 0.186 Uiso 0.742(8) 1 calc R U P C 1
O3A O 0.9851(9) 0.2945(17) 0.0035(7) 0.069(4) Uani 0.258(8) 1 d D U P C 2
C76A C 1.0529(10) 0.294(2) 0.0341(7) 0.081(4) Uani 0.258(8) 1 d D U P C 2
C77A C 1.0768(16) 0.199(2) 0.0525(12) 0.096(5) Uani 0.258(8) 1 d D U P C 2
H77A H 1.049157 0.138752 0.043899 0.115 Uiso 0.258(8) 1 calc R U P C 2
C78A C 1.1427(17) 0.194(3) 0.0840(13) 0.119(6) Uani 0.258(8) 1 d D U P C 2
H78A H 1.159631 0.132300 0.099416 0.143 Uiso 0.258(8) 1 calc R U P C 2
C79A C 1.1832(16) 0.284(3) 0.0924(14) 0.122(5) Uani 0.258(8) 1 d D U P C 2
H79A H 1.230495 0.281232 0.110767 0.146 Uiso 0.258(8) 1 calc R U P C 2
C80A C 1.1546(16) 0.377(3) 0.0741(15) 0.098(5) Uani 0.258(8) 1 d D U P C 2
H80A H 1.181162 0.437603 0.083808 0.118 Uiso 0.258(8) 1 calc R U P C 2
C81A C 1.0889(14) 0.387(2) 0.0422(14) 0.079(4) Uani 0.258(8) 1 d D U P C 2
H81A H 1.071113 0.449507 0.027676 0.095 Uiso 0.258(8) 1 calc R U P C 2
C82A C 0.9526(13) 0.199(2) -0.0080(9) 0.068(5) Uani 0.258(8) 1 d D U P C 2
H82D H 0.943615 0.188796 -0.042551 0.103 Uiso 0.258(8) 1 calc R U P C 2
H82E H 0.907211 0.196598 0.002762 0.103 Uiso 0.258(8) 1 calc R U P C 2
H82F H 0.984117 0.144747 0.007839 0.103 Uiso 0.258(8) 1 calc R U P C 2

loop_
_atom_site_aniso_label
_atom_site_aniso_U_11
_atom_site_aniso_U_22
_atom_site_aniso_U_33
_atom_site_aniso_U_23
_atom_site_aniso_U_13
_atom_site_aniso_U_12
F1 0.0388(15) 0.0347(14) 0.0290(13) 0.0104(11) -0.0032(11) 0.0010(12)
F2 0.065(2) 0.0495(19) 0.0291(14) 0.0055(13) -0.0208(14) 0.0192(16)
F3 0.0364(16) 0.064(2) 0.0552(19) -0.0206(16) -0.0342(14) 0.0216(15)
F4 0.0204(13) 0.062(2) 0.074(2) -0.0121(18) -0.0062(14) -0.0096(14)
F5 0.0251(13) 0.0413(16) 0.0421(15) 0.0056(12) 0.0010(11) -0.0108(11)
N1 0.0126(13) 0.0176(15) 0.0142(13) 0.0001(11) -0.0006(10) 0.0012(11)
N2 0.0188(14) 0.0182(15) 0.0125(13) 0.0005(11) -0.0011(11) 0.0003(12)
N3 0.0174(14) 0.0237(16) 0.0124(13) 0.0004(12) -0.0013(11) 0.0030(12)
N4 0.0135(13) 0.0202(15) 0.0143(13) -0.0002(11) -0.0018(10) 0.0024(11)
N5 0.0142(13) 0.0191(15) 0.0126(13) -0.0001(11) -0.0017(10) -0.0004(11)
N6 0.0151(13) 0.0182(15) 0.0134(13) -0.0008(11) -0.0013(10) -0.0001(11)
C1 0.0127(15) 0.0126(16) 0.0160(15) -0.0002(12) -0.0022(12) 0.0010(12)
C2 0.0161(15) 0.0150(16) 0.0120(14) 0.0000(12) 0.0000(12) 0.0031(13)
C3 0.0146(15) 0.0146(16) 0.0119(14) -0.0005(12) -0.0038(12) 0.0016(13)
C4 0.0132(15) 0.0139(16) 0.0178(16) -0.0002(13) -0.0021(12) 0.0022(12)
C5 0.0156(15) 0.0140(16) 0.0126(15) 0.0002(12) -0.0006(12) 0.0005(13)
C6 0.0136(15) 0.0137(16) 0.0121(14) 0.0003(12) -0.0030(12) 0.0017(12)
C7 0.0139(15) 0.0169(17) 0.0180(16) 0.0034(13) -0.0030(12) 0.0007(13)
C8 0.0186(17) 0.0197(18) 0.0233(18) -0.0005(15) -0.0006(14) -0.0031(14)
C9 0.0169(16) 0.0178(18) 0.0243(18) -0.0029(14) 0.0020(14) 0.0000(14)
C10 0.0172(16) 0.0190(18) 0.0176(16) -0.0021(14) 0.0015(13) -0.0004(14)
C11 0.0174(16) 0.0204(18) 0.0180(16) -0.0005(14) 0.0046(13) 0.0022(14)
C12 0.027(2) 0.051(3) 0.0171(18) 0.0028(18) 0.0052(15) 0.006(2)
C13 0.026(2) 0.068(3) 0.0208(19) 0.010(2) 0.0047(16) 0.017(2)
C14 0.0222(18) 0.032(2) 0.0121(16) 0.0008(14) -0.0013(13) 0.0057(16)
C15 0.0200(17) 0.0253(19) 0.0107(15) 0.0008(14) -0.0008(12) 0.0021(15)
C16 0.0248(18) 0.0218(19) 0.0138(16) -0.0002(14) -0.0042(13) 0.0031(15)
C17 0.0227(18) 0.0229(19) 0.0135(16) -0.0009(14) -0.0060(13) 0.0028(15)
C18 0.0192(17) 0.0215(18) 0.0137(15) -0.0002(13) -0.0053(13) 0.0018(14)
C19 0.0151(16) 0.0190(17) 0.0160(16) -0.0006(13) -0.0037(12) 0.0027(13)
C20 0.0163(16) 0.0215(18) 0.0196(17) -0.0005(14) -0.0032(13) -0.0003(14)
C21 0.0157(16) 0.0218(18) 0.0191(17) 0.0018(14) -0.0016(13) -0.0010(14)
C22 0.0141(15) 0.0185(17) 0.0176(16) 0.0017(13) 0.0001(12) 0.0003(13)
C23 0.0148(16) 0.0172(17) 0.0197(17) -0.0004(14) -0.0017(13) 0.0006(13)
C24 0.0209(17) 0.0179(17) 0.0148(16) -0.0005(13) 0.0009(13) 0.0015(14)
C25 0.0185(17) 0.027(2) 0.0156(16) -0.0010(14) 0.0003(13) 0.0010(15)
C26 0.0177(16) 0.0203(18) 0.0142(15) -0.0015(13) -0.0028(12) 0.0023(14)
C27 0.0181(16) 0.0175(17) 0.0156(16) 0.0002(13) -0.0028(13) 0.0025(14)
C28 0.0206(17) 0.025(2) 0.0136(16) -0.0022(14) -0.0062(13) 0.0021(15)
C29 0.0196(17) 0.0210(19) 0.0170(16) -0.0013(14) -0.0035(13) 0.0009(14)
C30 0.0158(16) 0.0185(17) 0.0160(16) 0.0006(13) -0.0050(12) -0.0006(13)
C31 0.0158(16) 0.0158(17) 0.0192(16) 0.0027(13) -0.0042(13) -0.0005(13)
C32 0.0188(18) 0.026(2) 0.028(2) -0.0013(16) -0.0019(15) 0.0042(15)
C33 0.045(3) 0.036(3) 0.042(3) 0.008(2) -0.001(2) 0.015(2)
C34 0.0216(19) 0.028(2) 0.030(2) -0.0012(17) 0.0050(15) 0.0068(16)
C35 0.040(3) 0.036(3) 0.047(3) -0.015(2) 0.012(2) -0.002(2)
C36 0.028(2) 0.078(4) 0.025(2) 0.013(2) 0.0124(17) 0.014(2)
C37 0.044(3) 0.061(4) 0.070(4) 0.019(3) 0.027(3) -0.003(3)
C40 0.0255(19) 0.034(2) 0.0157(17) 0.0041(16) -0.0021(14) 0.0010(17)
C41 0.058(3) 0.036(3) 0.037(3) 0.013(2) -0.001(2) 0.001(2)
C42 0.0229(19) 0.026(2) 0.0195(17) 0.0037(15) -0.0048(14) 0.0041(16)
C43 0.028(2) 0.042(3) 0.025(2) -0.0017(19) -0.0076(16) -0.0031(19)
C44 0.0165(17) 0.032(2) 0.0230(18) 0.0001(16) -0.0028(14) -0.0021(15)
C45 0.039(3) 0.038(3) 0.041(3) -0.007(2) -0.010(2) -0.008(2)
C46 0.0162(17) 0.044(3) 0.0237(19) 0.0025(18) -0.0004(14) -0.0049(17)
C47 0.028(2) 0.054(3) 0.032(2) 0.006(2) 0.0079(18) 0.013(2)
C48 0.0213(18) 0.037(2) 0.0198(18) -0.0001(16) 0.0039(14) -0.0022(17)
C49 0.033(2) 0.048(3) 0.035(2) 0.003(2) 0.0075(19) -0.012(2)
C50 0.026(2) 0.047(3) 0.0136(17) -0.0001(17) 0.0024(14) -0.0007(19)
C51 0.034(2) 0.053(3) 0.022(2) 0.012(2) 0.0000(17) 0.001(2)
C52 0.0260(19) 0.038(2) 0.0181(17) -0.0088(17) -0.0005(14) 0.0003(18)
C53 0.038(2) 0.040(3) 0.033(2) -0.013(2) 0.0077(19) 0.006(2)
C54 0.0206(18) 0.035(2) 0.0187(17) -0.0083(16) -0.0036(14) -0.0026(16)
C55 0.082(4) 0.069(4) 0.029(3) 0.004(3) -0.010(3) -0.054(4)
C56 0.0198(17) 0.0225(19) 0.0185(17) -0.0036(14) -0.0063(13) 0.0043(15)
C57 0.029(2) 0.027(2) 0.0238(19) -0.0020(16) -0.0049(16) 0.0049(17)
C58 0.041(3) 0.031(2) 0.023(2) -0.0019(17) -0.0134(18) 0.013(2)
C59 0.024(2) 0.044(3) 0.042(3) -0.016(2) -0.0198(19) 0.014(2)
C60 0.0177(19) 0.038(3) 0.046(3) -0.014(2) -0.0049(18) -0.0011(18)
C61 0.0185(18) 0.031(2) 0.032(2) -0.0052(18) -0.0031(15) 0.0017(16)
C38 0.026(3) 0.041(4) 0.022(3) 0.006(3) 0.006(2) 0.001(3)
C39 0.046(4) 0.061(5) 0.022(3) -0.002(3) 0.001(3) -0.004(4)
C38A 0.019(6) 0.040(7) 0.011(6) 0.004(5) 0.005(4) 0.008(6)
C39A 0.037(8) 0.060(10) 0.018(7) 0.013(7) 0.006(6) -0.007(7)
Sb1 0.03774(17) 0.03947(18) 0.02681(15) 0.00612(13) 0.00381(11) 0.01215(14)
F6 0.0413(19) 0.072(3) 0.091(3) 0.015(2) 0.0238(19) 0.0056(17)
F7 0.065(2) 0.079(3) 0.0340(16) 0.0241(17) 0.0012(15) 0.0130(19)
F8 0.055(2) 0.085(3) 0.103(3) 0.054(3) 0.029(2) 0.030(2)
F9 0.078(3) 0.065(2) 0.0425(18) 0.0180(17) -0.0182(17) 0.009(2)
F10 0.144(4) 0.043(2) 0.051(2) -0.0022(17) 0.009(2) 0.008(2)
F11 0.071(2) 0.0454(19) 0.062(2) -0.0088(17) 0.0059(18) 0.0025(17)
O1 0.059(2) 0.042(2) 0.0372(19) -0.0008(16) -0.0078(17) -0.0058(18)
C62 0.052(3) 0.017(2) 0.036(2) 0.0004(17) 0.004(2) -0.0012(19)
C63 0.045(3) 0.024(2) 0.036(2) -0.0009(18) 0.006(2) 0.0019(19)
C64 0.051(3) 0.028(3) 0.047(3) 0.001(2) -0.005(2) 0.002(2)
C65 0.050(3) 0.021(2) 0.075(4) 0.004(2) 0.000(3) 0.002(2)
C66 0.058(4) 0.013(2) 0.100(5) -0.001(3) 0.033(4) 0.001(2)
C67 0.082(4) 0.015(2) 0.043(3) -0.0038(19) 0.021(3) -0.004(2)
C68 0.044(3) 0.030(3) 0.077(4) -0.010(3) -0.005(3) 0.001(2)
O2 0.078(4) 0.170(6) 0.086(4) 0.008(4) 0.021(3) 0.008(4)
C69 0.056(4) 0.117(5) 0.092(4) 0.021(4) 0.013(3) -0.013(4)
C70 0.057(4) 0.128(6) 0.129(6) 0.056(5) 0.033(4) -0.015(4)
C71 0.060(4) 0.117(5) 0.153(6) 0.054(5) 0.019(5) -0.031(4)
C72 0.055(4) 0.102(5) 0.164(6) 0.011(5) 0.018(5) -0.027(4)
C73 0.043(3) 0.102(5) 0.138(6) 0.010(5) 0.009(4) -0.031(4)
C74 0.044(3) 0.085(4) 0.097(5) 0.024(4) 0.006(3) -0.020(3)
C75 0.081(6) 0.202(11) 0.083(6) 0.029(7) 0.024(5) 0.022(7)
O3 0.091(5) 0.092(5) 0.110(6) 0.029(4) 0.052(4) -0.004(4)
C76 0.052(4) 0.108(6) 0.095(6) 0.013(5) 0.043(4) 0.012(4)
C77 0.083(7) 0.101(6) 0.090(6) 0.006(5) 0.065(6) 0.002(5)
C78 0.106(8) 0.087(6) 0.111(8) 0.000(6) 0.077(6) -0.003(6)
C79 0.090(7) 0.126(6) 0.120(8) -0.012(6) 0.083(6) -0.014(6)
C80 0.073(6) 0.141(7) 0.139(7) -0.008(6) 0.041(6) 0.004(6)
C81 0.047(5) 0.125(7) 0.130(8) 0.010(6) 0.033(5) 0.013(5)
C82 0.108(9) 0.186(15) 0.085(9) -0.003(10) 0.034(7) -0.056(10)
O3A 0.059(8) 0.103(9) 0.061(8) 0.019(7) 0.048(7) 0.026(7)
C76A 0.059(7) 0.105(7) 0.096(8) 0.004(7) 0.054(6) 0.011(6)
C77A 0.069(8) 0.120(8) 0.109(9) 0.013(8) 0.042(7) 0.019(8)
C78A 0.082(9) 0.135(9) 0.143(11) 0.006(10) 0.029(9) 0.011(9)
C79A 0.089(9) 0.135(9) 0.145(10) 0.002(9) 0.032(9) 0.012(8)
C80A 0.074(10) 0.118(9) 0.114(10) 0.005(9) 0.046(8) 0.005(8)
C81A 0.052(8) 0.103(7) 0.098(9) -0.006(8) 0.054(7) 0.019(7)
C82A 0.051(10) 0.114(13) 0.056(11) 0.019(11) 0.047(9) 0.003(10)

loop_
_atom_type_symbol
_atom_type_description
_atom_type_scat_dispersion_real
_atom_type_scat_dispersion_imag
_atom_type_scat_source
C C 0.0033 0.0016 'International Tables Vol C Tables 4.2.6.8 and 6.1.1.4'
H H 0.0000 0.0000 'International Tables Vol C Tables 4.2.6.8 and 6.1.1.4'
F F 0.0171 0.0103 'International Tables Vol C Tables 4.2.6.8 and 6.1.1.4'
N N 0.0061 0.0033 'International Tables Vol C Tables 4.2.6.8 and 6.1.1.4'
O O 0.0106 0.0060 'International Tables Vol C Tables 4.2.6.8 and 6.1.1.4'
Sb Sb -0.5866 1.5461 'International Tables Vol C Tables 4.2.6.8 and 6.1.1.4'

loop_
_geom_angle_atom_site_label_1
_geom_angle_atom_site_label_2
_geom_angle_atom_site_label_3
_geom_angle
_geom_angle_site_symmetry_1
_geom_angle_site_symmetry_3
_geom_angle_publ_flag
C1 N1 C7 128.3(3) . . ?
C10 N1 C1 121.1(3) . . ?
C10 N1 C7 108.2(3) . . ?
C2 N2 C14 125.3(3) . . ?
C11 N2 C2 123.0(3) . . ?
C11 N2 C14 111.3(3) . . ?
C3 N3 C15 122.9(3) . . ?
C3 N3 C18 122.5(3) . . ?
C18 N3 C15 111.4(3) . . ?
C4 N4 C19 123.3(3) . . ?
C4 N4 C22 124.2(3) . . ?
C19 N4 C22 111.4(3) . . ?
C5 N5 C23 126.4(3) . . ?
C5 N5 C26 122.4(3) . . ?
C23 N5 C26 110.9(3) . . ?
C27 N6 C6 121.8(3) . . ?
C27 N6 C30 108.4(3) . . ?
C30 N6 C6 128.3(3) . . ?
N1 C1 C2 115.6(3) . . ?
N1 C1 C6 127.0(3) . . ?
C2 C1 C6 117.2(3) . . ?
N2 C2 C1 121.2(3) . . ?
C3 C2 N2 116.1(3) . . ?
C3 C2 C1 122.6(3) . . ?
C2 C3 N3 120.8(3) . . ?
C4 C3 N3 119.3(3) . . ?
C4 C3 C2 119.7(3) . . ?
C3 C4 N4 119.7(3) . . ?
C3 C4 C5 119.6(3) . . ?
C5 C4 N4 120.7(3) . . ?
N5 C5 C6 122.2(3) . . ?
C4 C5 N5 115.2(3) . . ?
C4 C5 C6 122.5(3) . . ?
N6 C6 C1 125.9(3) . . ?
C5 C6 N6 115.4(3) . . ?
C5 C6 C1 118.4(3) . . ?
N1 C7 C8 106.4(3) . . ?
C31 C7 N1 123.5(3) . . ?
C31 C7 C8 129.3(3) . . ?
C7 C8 C32 127.7(3) . . ?
C9 C8 C7 108.8(3) . . ?
C9 C8 C32 123.0(4) . . ?
C8 C9 C10 107.8(3) . . ?
C8 C9 C34 125.1(3) . . ?
C10 C9 C34 126.5(3) . . ?
N1 C10 C9 108.3(3) . . ?
N1 C10 C11 119.5(3) . . ?
C9 C10 C11 132.3(3) . . ?
N2 C11 C10 115.7(3) . . ?
N2 C11 C12 106.6(3) . . ?
C12 C11 C10 137.7(4) . . ?
C11 C12 C13 107.5(4) . . ?
C11 C12 C36 127.8(4) . . ?
C13 C12 C36 124.3(4) . . ?
C12 C13 C38 121.0(4) . . ?
C12 C13 C38A 124.5(6) . . ?
C14 C13 C12 108.7(4) . . ?
C14 C13 C38 129.5(4) . . ?
C14 C13 C38A 119.9(6) . . ?
N2 C14 C13 105.8(3) . . ?
N2 C14 C15 116.8(3) . . ?
C13 C14 C15 137.4(3) . . ?
N3 C15 C14 115.3(3) . . ?
C16 C15 N3 105.4(3) . . ?
C16 C15 C14 139.2(3) . . ?
C15 C16 C17 108.6(3) . . ?
C15 C16 C40 129.1(4) . . ?
C17 C16 C40 122.1(3) . . ?
C16 C17 C42 123.9(3) . . ?
C18 C17 C16 108.5(3) . . ?
C18 C17 C42 127.4(4) . . ?
N3 C18 C19 116.6(3) . . ?
C17 C18 N3 106.0(3) . . ?
C17 C18 C19 137.3(3) . . ?
N4 C19 C18 115.3(3) . . ?
C20 C19 N4 106.3(3) . . ?
C20 C19 C18 138.3(3) . . ?
C19 C20 C21 108.5(3) . . ?
C19 C20 C44 128.6(3) . . ?
C21 C20 C44 122.6(3) . . ?
C20 C21 C46 123.1(3) . . ?
C22 C21 C20 107.7(3) . . ?
C22 C21 C46 129.1(3) . . ?
N4 C22 C21 106.0(3) . . ?
N4 C22 C23 115.1(3) . . ?
C21 C22 C23 139.0(3) . . ?
N5 C23 C22 116.8(3) . . ?
N5 C23 C24 106.3(3) . . ?
C24 C23 C22 137.0(3) . . ?
C23 C24 C25 108.3(3) . . ?
C23 C24 C48 128.3(3) . . ?
C25 C24 C48 123.5(3) . . ?
C24 C25 C50 123.4(3) . . ?
C26 C25 C24 107.9(3) . . ?
C26 C25 C50 128.1(3) . . ?
N5 C26 C27 115.0(3) . . ?
C25 C26 N5 106.6(3) . . ?
C25 C26 C27 138.5(3) . . ?
N6 C27 C26 120.3(3) . . ?
N6 C27 C28 108.3(3) . . ?
C28 C27 C26 131.3(3) . . ?
C27 C28 C52 127.1(3) . . ?
C29 C28 C27 107.6(3) . . ?
C29 C28 C52 124.8(3) . . ?
C28 C29 C30 109.0(3) . . ?
C28 C29 C54 123.5(3) . . ?
C30 C29 C54 126.4(3) . . ?
N6 C30 C29 106.0(3) . . ?
C31 C30 N6 124.0(3) . . ?
C31 C30 C29 128.5(3) . . ?
C7 C31 C56 116.1(3) . . ?
C30 C31 C7 129.2(3) . . ?
C30 C31 C56 114.7(3) . . ?
C8 C32 H32A 109.0 . . ?
C8 C32 H32B 109.0 . . ?
H32A C32 H32B 107.8 . . ?
C33 C32 C8 113.1(4) . . ?
C33 C32 H32A 109.0 . . ?
C33 C32 H32B 109.0 . . ?
C32 C33 H33A 109.5 . . ?
C32 C33 H33B 109.5 . . ?
C32 C33 H33C 109.5 . . ?
H33A C33 H33B 109.5 . . ?
H33A C33 H33C 109.5 . . ?
H33B C33 H33C 109.5 . . ?
C9 C34 H34A 109.1 . . ?
C9 C34 H34B 109.1 . . ?
C9 C34 C35 112.5(4) . . ?
H34A C34 H34B 107.8 . . ?
C35 C34 H34A 109.1 . . ?
C35 C34 H34B 109.1 . . ?
C34 C35 H35A 109.5 . . ?
C34 C35 H35B 109.5 . . ?
C34 C35 H35C 109.5 . . ?
H35A C35 H35B 109.5 . . ?
H35A C35 H35C 109.5 . . ?
H35B C35 H35C 109.5 . . ?
C12 C36 H36A 109.2 . . ?
C12 C36 H36B 109.2 . . ?
H36A C36 H36B 107.9 . . ?
C37 C36 C12 112.0(4) . . ?
C37 C36 H36A 109.2 . . ?
C37 C36 H36B 109.2 . . ?
C36 C37 H37A 109.5 . . ?
C36 C37 H37B 109.5 . . ?
C36 C37 H37C 109.5 . . ?
H37A C37 H37B 109.5 . . ?
H37A C37 H37C 109.5 . . ?
H37B C37 H37C 109.5 . . ?
C16 C40 H40A 109.0 . . ?
C16 C40 H40B 109.0 . . ?
C16 C40 C41 113.0(4) . . ?
H40A C40 H40B 107.8 . . ?
C41 C40 H40A 109.0 . . ?
C41 C40 H40B 109.0 . . ?
C40 C41 H41A 109.5 . . ?
C40 C41 H41B 109.5 . . ?
C40 C41 H41C 109.5 . . ?
H41A C41 H41B 109.5 . . ?
H41A C41 H41C 109.5 . . ?
H41B C41 H41C 109.5 . . ?
C17 C42 H42A 108.6 . . ?
C17 C42 H42B 108.6 . . ?
C17 C42 C43 114.5(4) . . ?
H42A C42 H42B 107.6 . . ?
C43 C42 H42A 108.6 . . ?
C43 C42 H42B 108.6 . . ?
C42 C43 H43A 109.5 . . ?
C42 C43 H43B 109.5 . . ?
C42 C43 H43C 109.5 . . ?
H43A C43 H43B 109.5 . . ?
H43A C43 H43C 109.5 . . ?
H43B C43 H43C 109.5 . . ?
C20 C44 H44A 109.3 . . ?
C20 C44 H44B 109.3 . . ?
C20 C44 C45 111.4(3) . . ?
H44A C44 H44B 108.0 . . ?
C45 C44 H44A 109.3 . . ?
C45 C44 H44B 109.3 . . ?
C44 C45 H45A 109.5 . . ?
C44 C45 H45B 109.5 . . ?
C44 C45 H45C 109.5 . . ?
H45A C45 H45B 109.5 . . ?
H45A C45 H45C 109.5 . . ?
H45B C45 H45C 109.5 . . ?
C21 C46 H46A 109.1 . . ?
C21 C46 H46B 109.1 . . ?
C21 C46 C47 112.3(4) . . ?
H46A C46 H46B 107.9 . . ?
C47 C46 H46A 109.1 . . ?
C47 C46 H46B 109.1 . . ?
C46 C47 H47A 109.5 . . ?
C46 C47 H47B 109.5 . . ?
C46 C47 H47C 109.5 . . ?
H47A C47 H47B 109.5 . . ?
H47A C47 H47C 109.5 . . ?
H47B C47 H47C 109.5 . . ?
C24 C48 H48A 109.0 . . ?
C24 C48 H48B 109.0 . . ?
C24 C48 C49 112.9(4) . . ?
H48A C48 H48B 107.8 . . ?
C49 C48 H48A 109.0 . . ?
C49 C48 H48B 109.0 . . ?
C48 C49 H49A 109.5 . . ?
C48 C49 H49B 109.5 . . ?
C48 C49 H49C 109.5 . . ?
H49A C49 H49B 109.5 . . ?
H49A C49 H49C 109.5 . . ?
H49B C49 H49C 109.5 . . ?
C25 C50 H50A 109.4 . . ?
C25 C50 H50B 109.4 . . ?
C25 C50 C51 110.9(4) . . ?
H50A C50 H50B 108.0 . . ?
C51 C50 H50A 109.4 . . ?
C51 C50 H50B 109.4 . . ?
C50 C51 H51A 109.5 . . ?
C50 C51 H51B 109.5 . . ?
C50 C51 H51C 109.5 . . ?
H51A C51 H51B 109.5 . . ?
H51A C51 H51C 109.5 . . ?
H51B C51 H51C 109.5 . . ?
C28 C52 H52A 108.9 . . ?
C28 C52 H52B 108.9 . . ?
C28 C52 C53 113.3(3) . . ?
H52A C52 H52B 107.7 . . ?
C53 C52 H52A 108.9 . . ?
C53 C52 H52B 108.9 . . ?
C52 C53 H53A 109.5 . . ?
C52 C53 H53B 109.5 . . ?
C52 C53 H53C 109.5 . . ?
H53A C53 H53B 109.5 . . ?
H53A C53 H53C 109.5 . . ?
H53B C53 H53C 109.5 . . ?
C29 C54 H54A 109.4 . . ?
C29 C54 H54B 109.4 . . ?
H54A C54 H54B 108.0 . . ?
C55 C54 C29 111.0(3) . . ?
C55 C54 H54A 109.4 . . ?
C55 C54 H54B 109.4 . . ?
C54 C55 H55A 109.5 . . ?
C54 C55 H55B 109.5 . . ?
C54 C55 H55C 109.5 . . ?
H55A C55 H55B 109.5 . . ?
H55A C55 H55C 109.5 . . ?
H55B C55 H55C 109.5 . . ?
C57 C56 C31 120.0(4) . . ?
C61 C56 C31 122.5(4) . . ?
C61 C56 C57 117.4(4) . . ?
F1 C57 C56 120.4(3) . . ?
F1 C57 C58 117.8(4) . . ?
C58 C57 C56 121.8(4) . . ?
F2 C58 C57 119.8(5) . . ?
F2 C58 C59 120.8(4) . . ?
C59 C58 C57 119.4(4) . . ?
F3 C59 C58 119.5(5) . . ?
F3 C59 C60 119.7(5) . . ?
C58 C59 C60 120.8(4) . . ?
F4 C60 C59 120.7(4) . . ?
F4 C60 C61 120.3(5) . . ?
C59 C60 C61 119.0(4) . . ?
F5 C61 C56 120.2(3) . . ?
F5 C61 C60 118.2(4) . . ?
C56 C61 C60 121.6(4) . . ?
C13 C38 H38A 109.9 . . ?
C13 C38 H38B 109.9 . . ?
H38A C38 H38B 108.3 . . ?
C39 C38 C13 108.8(6) . . ?
C39 C38 H38A 109.9 . . ?
C39 C38 H38B 109.9 . . ?
C38 C39 H39A 109.5 . . ?
C38 C39 H39B 109.5 . . ?
C38 C39 H39C 109.5 . . ?
H39A C39 H39B 109.5 . . ?
H39A C39 H39C 109.5 . . ?
H39B C39 H39C 109.5 . . ?
C13 C38A H38C 111.3 . . ?
C13 C38A H38D 111.3 . . ?
H38C C38A H38D 109.2 . . ?
C39A C38A C13 102.2(11) . . ?
C39A C38A H38C 111.3 . . ?
C39A C38A H38D 111.3 . . ?
C38A C39A H39D 109.5 . . ?
C38A C39A H39E 109.5 . . ?
C38A C39A H39F 109.5 . . ?
H39D C39A H39E 109.5 . . ?
H39D C39A H39F 109.5 . . ?
H39E C39A H39F 109.5 . . ?
F6 Sb1 F8 179.0(2) . . ?
F7 Sb1 F6 89.71(17) . . ?
F7 Sb1 F8 90.88(17) . . ?
F7 Sb1 F9 178.54(18) . . ?
F7 Sb1 F10 89.05(17) . . ?
F7 Sb1 F11 91.12(17) . . ?
F9 Sb1 F6 89.48(18) . . ?
F9 Sb1 F8 89.92(18) . . ?
F9 Sb1 F10 89.71(18) . . ?
F10 Sb1 F6 88.6(2) . . ?
F10 Sb1 F8 90.6(2) . . ?
F11 Sb1 F6 88.83(18) . . ?
F11 Sb1 F8 91.92(19) . . ?
F11 Sb1 F9 90.08(17) . . ?
F11 Sb1 F10 177.5(2) . . ?
C62 O1 C68 117.8(4) . . ?
O1 C62 C63 123.5(5) . . ?
O1 C62 C67 116.9(5) . . ?
C67 C62 C63 119.6(5) . . ?
C62 C63 H63 120.6 . . ?
C64 C63 C62 118.8(5) . . ?
C64 C63 H63 120.6 . . ?
C63 C64 H64 118.9 . . ?
C65 C64 C63 122.2(6) . . ?
C65 C64 H64 118.9 . . ?
C64 C65 H65 120.3 . . ?
C64 C65 C66 119.4(6) . . ?
C66 C65 H65 120.3 . . ?
C65 C66 H66 120.1 . . ?
C67 C66 C65 119.8(6) . . ?
C67 C66 H66 120.1 . . ?
C62 C67 C66 120.1(5) . . ?
C62 C67 H67 119.9 . . ?
C66 C67 H67 119.9 . . ?
O1 C68 H68A 109.5 . . ?
O1 C68 H68B 109.5 . . ?
O1 C68 H68C 109.5 . . ?
H68A C68 H68B 109.5 . . ?
H68A C68 H68C 109.5 . . ?
H68B C68 H68C 109.5 . . ?
C75 O2 C69 111.0(8) . . ?
C70 C69 O2 107.8(9) . . ?
C70 C69 C74 128.2(10) . . ?
C74 C69 O2 124.1(8) . . ?
C69 C70 H70 123.6 . . ?
C69 C70 C71 112.9(10) . . ?
C71 C70 H70 123.6 . . ?
C70 C71 H71 117.0 . . ?
C72 C71 C70 126.0(10) . . ?
C72 C71 H71 117.0 . . ?
C71 C72 H72 122.9 . . ?
C71 C72 C73 114.2(10) . . ?
C73 C72 H72 122.9 . . ?
C72 C73 H73 119.2 . . ?
C74 C73 C72 121.5(10) . . ?
C74 C73 H73 119.2 . . ?
C69 C74 C73 116.9(8) . . ?
C69 C74 H74 121.6 . . ?
C73 C74 H74 121.6 . . ?
O2 C75 H75A 109.5 . . ?
O2 C75 H75B 109.5 . . ?
O2 C75 H75C 109.5 . . ?
H75A C75 H75B 109.5 . . ?
H75A C75 H75C 109.5 . . ?
H75B C75 H75C 109.5 . . ?
C82 O3 C76 113.9(11) . . ?
C77 C76 O3 127.0(10) . . ?
C81 C76 O3 113.7(11) . . ?
C81 C76 C77 119.2(12) . . ?
C76 C77 H77 122.9 . . ?
C76 C77 C78 114.1(12) . . ?
C78 C77 H77 122.9 . . ?
C77 C78 H78 116.3 . . ?
C79 C78 C77 127.3(13) . . ?
C79 C78 H78 116.3 . . ?
C78 C79 H79 123.0 . . ?
C78 C79 C80 114.1(13) . . ?
C80 C79 H79 123.0 . . ?
C79 C80 H80 118.9 . . ?
C79 C80 C81 122.1(14) . . ?
C81 C80 H80 118.9 . . ?
C76 C81 C80 122.5(13) . . ?
C76 C81 H81 118.8 . . ?
C80 C81 H81 118.8 . . ?
O3 C82 H82A 109.5 . . ?
O3 C82 H82B 109.5 . . ?
O3 C82 H82C 109.5 . . ?
H82A C82 H82B 109.5 . . ?
H82A C82 H82C 109.5 . . ?
H82B C82 H82C 109.5 . . ?
C82A O3A C76A 116.9(18) . . ?
C77A C76A O3A 115.1(19) . . ?
C81A C76A O3A 118(2) . . ?
C81A C76A C77A 127.1(19) . . ?
C76A C77A H77A 121.2 . . ?
C78A C77A C76A 118(2) . . ?
C78A C77A H77A 121.2 . . ?
C77A C78A H78A 120.8 . . ?
C77A C78A C79A 118(2) . . ?
C79A C78A H78A 120.8 . . ?
C78A C79A H79A 119.8 . . ?
C80A C79A C78A 120(2) . . ?
C80A C79A H79A 119.8 . . ?
C79A C80A H80A 118.1 . . ?
C79A C80A C81A 124(2) . . ?
C81A C80A H80A 118.1 . . ?
C76A C81A C80A 112(2) . . ?
C76A C81A H81A 123.9 . . ?
C80A C81A H81A 123.9 . . ?
O3A C82A H82D 109.5 . . ?
O3A C82A H82E 109.5 . . ?
O3A C82A H82F 109.5 . . ?
H82D C82A H82E 109.5 . . ?
H82D C82A H82F 109.5 . . ?
H82E C82A H82F 109.5 . . ?

loop_
_geom_bond_atom_site_label_1
_geom_bond_atom_site_label_2
_geom_bond_distance
_geom_bond_site_symmetry_2
_geom_bond_publ_flag
F1 C57 1.342(5) . ?
F2 C58 1.346(5) . ?
F3 C59 1.339(5) . ?
F4 C60 1.331(6) . ?
F5 C61 1.331(5) . ?
N1 C1 1.414(4) . ?
N1 C7 1.421(4) . ?
N1 C10 1.407(5) . ?
N2 C2 1.386(4) . ?
N2 C11 1.380(5) . ?
N2 C14 1.393(4) . ?
N3 C3 1.381(4) . ?
N3 C15 1.408(5) . ?
N3 C18 1.403(5) . ?
N4 C4 1.382(4) . ?
N4 C19 1.397(4) . ?
N4 C22 1.399(5) . ?
N5 C5 1.386(4) . ?
N5 C23 1.390(4) . ?
N5 C26 1.401(4) . ?
N6 C6 1.420(4) . ?
N6 C27 1.395(5) . ?
N6 C30 1.417(4) . ?
C1 C2 1.418(4) . ?
C1 C6 1.421(5) . ?
C2 C3 1.379(5) . ?
C3 C4 1.373(5) . ?
C4 C5 1.380(4) . ?
C5 C6 1.404(5) . ?
C7 C8 1.430(5) . ?
C7 C31 1.403(5) . ?
C8 C9 1.398(5) . ?
C8 C32 1.517(5) . ?
C9 C10 1.414(5) . ?
C9 C34 1.505(5) . ?
C10 C11 1.427(5) . ?
C11 C12 1.407(5) . ?
C12 C13 1.418(6) . ?
C12 C36 1.515(6) . ?
C13 C14 1.400(6) . ?
C13 C38 1.529(7) . ?
C13 C38A 1.577(12) . ?
C14 C15 1.462(5) . ?
C15 C16 1.397(5) . ?
C16 C17 1.436(6) . ?
C16 C40 1.507(5) . ?
C17 C18 1.388(5) . ?
C17 C42 1.512(5) . ?
C18 C19 1.471(5) . ?
C19 C20 1.382(5) . ?
C20 C21 1.445(5) . ?
C20 C44 1.507(5) . ?
C21 C22 1.399(5) . ?
C21 C46 1.495(5) . ?
C22 C23 1.458(5) . ?
C23 C24 1.406(5) . ?
C24 C25 1.428(5) . ?
C24 C48 1.497(5) . ?
C25 C26 1.398(5) . ?
C25 C50 1.505(5) . ?
C26 C27 1.428(5) . ?
C27 C28 1.424(5) . ?
C28 C29 1.380(5) . ?
C28 C52 1.511(5) . ?
C29 C30 1.440(5) . ?
C29 C54 1.514(5) . ?
C30 C31 1.397(5) . ?
C31 C56 1.502(5) . ?
C32 H32A 0.9900 . ?
C32 H32B 0.9900 . ?
C32 C33 1.493(7) . ?
C33 H33A 0.9800 . ?
C33 H33B 0.9800 . ?
C33 H33C 0.9800 . ?
C34 H34A 0.9900 . ?
C34 H34B 0.9900 . ?
C34 C35 1.524(6) . ?
C35 H35A 0.9800 . ?
C35 H35B 0.9800 . ?
C35 H35C 0.9800 . ?
C36 H36A 0.9900 . ?
C36 H36B 0.9900 . ?
C36 C37 1.515(9) . ?
C37 H37A 0.9800 . ?
C37 H37B 0.9800 . ?
C37 H37C 0.9800 . ?
C40 H40A 0.9900 . ?
C40 H40B 0.9900 . ?
C40 C41 1.533(7) . ?
C41 H41A 0.9800 . ?
C41 H41B 0.9800 . ?
C41 H41C 0.9800 . ?
C42 H42A 0.9900 . ?
C42 H42B 0.9900 . ?
C42 C43 1.529(6) . ?
C43 H43A 0.9800 . ?
C43 H43B 0.9800 . ?
C43 H43C 0.9800 . ?
C44 H44A 0.9900 . ?
C44 H44B 0.9900 . ?
C44 C45 1.529(6) . ?
C45 H45A 0.9800 . ?
C45 H45B 0.9800 . ?
C45 H45C 0.9800 . ?
C46 H46A 0.9900 . ?
C46 H46B 0.9900 . ?
C46 C47 1.532(7) . ?
C47 H47A 0.9800 . ?
C47 H47B 0.9800 . ?
C47 H47C 0.9800 . ?
C48 H48A 0.9900 . ?
C48 H48B 0.9900 . ?
C48 C49 1.532(7) . ?
C49 H49A 0.9800 . ?
C49 H49B 0.9800 . ?
C49 H49C 0.9800 . ?
C50 H50A 0.9900 . ?
C50 H50B 0.9900 . ?
C50 C51 1.531(7) . ?
C51 H51A 0.9800 . ?
C51 H51B 0.9800 . ?
C51 H51C 0.9800 . ?
C52 H52A 0.9900 . ?
C52 H52B 0.9900 . ?
C52 C53 1.535(6) . ?
C53 H53A 0.9800 . ?
C53 H53B 0.9800 . ?
C53 H53C 0.9800 . ?
C54 H54A 0.9900 . ?
C54 H54B 0.9900 . ?
C54 C55 1.504(7) . ?
C55 H55A 0.9800 . ?
C55 H55B 0.9800 . ?
C55 H55C 0.9800 . ?
C56 C57 1.389(6) . ?
C56 C61 1.388(6) . ?
C57 C58 1.386(6) . ?
C58 C59 1.376(8) . ?
C59 C60 1.378(8) . ?
C60 C61 1.398(6) . ?
C38 H38A 0.9900 . ?
C38 H38B 0.9900 . ?
C38 C39 1.526(9) . ?
C39 H39A 0.9800 . ?
C39 H39B 0.9800 . ?
C39 H39C 0.9800 . ?
C38A H38C 0.9900 . ?
C38A H38D 0.9900 . ?
C38A C39A 1.539(16) . ?
C39A H39D 0.9800 . ?
C39A H39E 0.9800 . ?
C39A H39F 0.9800 . ?
Sb1 F6 1.873(3) . ?
Sb1 F7 1.860(3) . ?
Sb1 F8 1.878(4) . ?
Sb1 F9 1.862(3) . ?
Sb1 F10 1.872(4) . ?
Sb1 F11 1.860(3) . ?
O1 C62 1.377(6) . ?
O1 C68 1.418(7) . ?
C62 C63 1.396(7) . ?
C62 C67 1.391(8) . ?
C63 H63 0.9500 . ?
C63 C64 1.388(7) . ?
C64 H64 0.9500 . ?
C64 C65 1.356(9) . ?
C65 H65 0.9500 . ?
C65 C66 1.396(9) . ?
C66 H66 0.9500 . ?
C66 C67 1.393(9) . ?
C67 H67 0.9500 . ?
C68 H68A 0.9800 . ?
C68 H68B 0.9800 . ?
C68 H68C 0.9800 . ?
O2 C69 1.399(10) . ?
O2 C75 1.315(10) . ?
C69 C70 1.323(10) . ?
C69 C74 1.342(10) . ?
C70 H70 0.9500 . ?
C70 C71 1.398(12) . ?
C71 H71 0.9500 . ?
C71 C72 1.389(12) . ?
C72 H72 0.9500 . ?
C72 C73 1.411(11) . ?
C73 H73 0.9500 . ?
C73 C74 1.390(10) . ?
C74 H74 0.9500 . ?
C75 H75A 0.9800 . ?
C75 H75B 0.9800 . ?
C75 H75C 0.9800 . ?
O3 C76 1.400(11) . ?
O3 C82 1.349(13) . ?
C76 C77 1.395(13) . ?
C76 C81 1.317(12) . ?
C77 H77 0.9500 . ?
C77 C78 1.415(14) . ?
C78 H78 0.9500 . ?
C78 C79 1.326(14) . ?
C79 H79 0.9500 . ?
C79 C80 1.339(14) . ?
C80 H80 0.9500 . ?
C80 C81 1.377(14) . ?
C81 H81 0.9500 . ?
C82 H82A 0.9800 . ?
C82 H82B 0.9800 . ?
C82 H82C 0.9800 . ?
O3A C76A 1.409(16) . ?
O3A C82A 1.405(18) . ?
C76A C77A 1.399(18) . ?
C76A C81A 1.388(17) . ?
C77A H77A 0.9500 . ?
C77A C78A 1.392(18) . ?
C78A H78A 0.9500 . ?
C78A C79A 1.397(18) . ?
C79A H79A 0.9500 . ?
C79A C80A 1.395(18) . ?
C80A H80A 0.9500 . ?
C80A C81A 1.399(18) . ?
C81A H81A 0.9500 . ?
C82A H82D 0.9800 . ?
C82A H82E 0.9800 . ?
C82A H82F 0.9800 . ?

loop_
_geom_torsion_atom_site_label_1
_geom_torsion_atom_site_label_2
_geom_torsion_atom_site_label_3
_geom_torsion_atom_site_label_4
_geom_torsion
_geom_torsion_site_symmetry_1
_geom_torsion_site_symmetry_2
_geom_torsion_site_symmetry_3
_geom_torsion_site_symmetry_4
_geom_torsion_publ_flag
F1 C57 C58 F2 3.0(6) . . . . ?
F1 C57 C58 C59 -178.5(4) . . . . ?
F2 C58 C59 F3 -0.7(7) . . . . ?
F2 C58 C59 C60 177.0(4) . . . . ?
F3 C59 C60 F4 -0.4(7) . . . . ?
F3 C59 C60 C61 178.7(4) . . . . ?
F4 C60 C61 F5 -0.2(7) . . . . ?
F4 C60 C61 C56 179.2(4) . . . . ?
N1 C1 C2 N2 8.5(5) . . . . ?
N1 C1 C2 C3 -174.8(3) . . . . ?
N1 C1 C6 N6 -13.7(6) . . . . ?
N1 C1 C6 C5 173.1(3) . . . . ?
N1 C7 C8 C9 -5.6(4) . . . . ?
N1 C7 C8 C32 166.7(4) . . . . ?
N1 C7 C31 C30 -17.6(6) . . . . ?
N1 C7 C31 C56 164.2(3) . . . . ?
N1 C10 C11 N2 21.1(5) . . . . ?
N1 C10 C11 C12 -156.0(5) . . . . ?
N2 C2 C3 N3 1.7(5) . . . . ?
N2 C2 C3 C4 177.2(3) . . . . ?
N2 C11 C12 C13 1.1(5) . . . . ?
N2 C11 C12 C36 -171.8(5) . . . . ?
N2 C14 C15 N3 6.1(5) . . . . ?
N2 C14 C15 C16 -171.4(5) . . . . ?
N3 C3 C4 N4 -3.5(5) . . . . ?
N3 C3 C4 C5 175.4(3) . . . . ?
N3 C15 C16 C17 -1.5(4) . . . . ?
N3 C15 C16 C40 -176.7(4) . . . . ?
N3 C18 C19 N4 -21.1(5) . . . . ?
N3 C18 C19 C20 161.9(4) . . . . ?
N4 C4 C5 N5 -0.3(5) . . . . ?
N4 C4 C5 C6 178.0(3) . . . . ?
N4 C19 C20 C21 -1.1(4) . . . . ?
N4 C19 C20 C44 173.7(4) . . . . ?
N4 C22 C23 N5 1.7(5) . . . . ?
N4 C22 C23 C24 -176.7(4) . . . . ?
N5 C5 C6 N6 6.2(5) . . . . ?
N5 C5 C6 C1 -179.9(3) . . . . ?
N5 C23 C24 C25 0.2(4) . . . . ?
N5 C23 C24 C48 -179.8(4) . . . . ?
N5 C26 C27 N6 20.1(5) . . . . ?
N5 C26 C27 C28 -156.2(4) . . . . ?
N6 C27 C28 C29 2.2(4) . . . . ?
N6 C27 C28 C52 -170.7(4) . . . . ?
N6 C30 C31 C7 -23.3(6) . . . . ?
N6 C30 C31 C56 155.0(3) . . . . ?
C1 N1 C7 C8 -155.0(3) . . . . ?
C1 N1 C7 C31 34.6(6) . . . . ?
C1 N1 C10 C9 157.4(3) . . . . ?
C1 N1 C10 C11 -21.4(5) . . . . ?
C1 C2 C3 N3 -175.2(3) . . . . ?
C1 C2 C3 C4 0.4(5) . . . . ?
C2 N2 C11 C10 -6.8(5) . . . . ?
C2 N2 C11 C12 171.2(4) . . . . ?
C2 N2 C14 C13 -170.8(4) . . . . ?
C2 N2 C14 C15 8.5(6) . . . . ?
C2 C1 C6 N6 171.4(3) . . . . ?
C2 C1 C6 C5 -1.8(5) . . . . ?
C2 C3 C4 N4 -179.2(3) . . . . ?
C2 C3 C4 C5 -0.3(5) . . . . ?
C3 N3 C15 C14 -16.9(5) . . . . ?
C3 N3 C15 C16 161.5(3) . . . . ?
C3 N3 C18 C17 -160.7(3) . . . . ?
C3 N3 C18 C19 16.5(5) . . . . ?
C3 C4 C5 N5 -179.2(3) . . . . ?
C3 C4 C5 C6 -0.9(5) . . . . ?
C4 N4 C19 C18 15.0(5) . . . . ?
C4 N4 C19 C20 -167.1(3) . . . . ?
C4 N4 C22 C21 167.3(3) . . . . ?
C4 N4 C22 C23 -12.0(5) . . . . ?
C4 C5 C6 N6 -171.9(3) . . . . ?
C4 C5 C6 C1 2.0(5) . . . . ?
C5 N5 C23 C22 9.6(5) . . . . ?
C5 N5 C23 C24 -171.5(3) . . . . ?
C5 N5 C26 C25 170.4(3) . . . . ?
C5 N5 C26 C27 -11.5(5) . . . . ?
C6 N6 C27 C26 -16.4(5) . . . . ?
C6 N6 C27 C28 160.7(3) . . . . ?
C6 N6 C30 C29 -158.0(3) . . . . ?
C6 N6 C30 C31 35.2(6) . . . . ?
C6 C1 C2 N2 -176.0(3) . . . . ?
C6 C1 C2 C3 0.7(5) . . . . ?
C7 N1 C1 C2 166.4(3) . . . . ?
C7 N1 C1 C6 -8.5(6) . . . . ?
C7 N1 C10 C9 -6.5(4) . . . . ?
C7 N1 C10 C11 174.8(3) . . . . ?
C7 C8 C9 C10 1.7(4) . . . . ?
C7 C8 C9 C34 173.3(4) . . . . ?
C7 C8 C32 C33 -67.8(5) . . . . ?
C7 C31 C56 C57 113.9(4) . . . . ?
C7 C31 C56 C61 -68.1(5) . . . . ?
C8 C7 C31 C30 174.3(4) . . . . ?
C8 C7 C31 C56 -3.9(6) . . . . ?
C8 C9 C10 N1 3.0(4) . . . . ?
C8 C9 C10 C11 -178.6(4) . . . . ?
C8 C9 C34 C35 -109.2(5) . . . . ?
C9 C8 C32 C33 103.4(5) . . . . ?
C9 C10 C11 N2 -157.3(4) . . . . ?
C9 C10 C11 C12 25.7(8) . . . . ?
C10 N1 C1 C2 6.1(5) . . . . ?
C10 N1 C1 C6 -168.8(3) . . . . ?
C10 N1 C7 C8 7.4(4) . . . . ?
C10 N1 C7 C31 -163.1(3) . . . . ?
C10 C9 C34 C35 60.9(6) . . . . ?
C10 C11 C12 C13 178.3(5) . . . . ?
C10 C11 C12 C36 5.4(9) . . . . ?
C11 N2 C2 C1 -8.2(5) . . . . ?
C11 N2 C2 C3 174.9(3) . . . . ?
C11 N2 C14 C13 2.5(5) . . . . ?
C11 N2 C14 C15 -178.3(3) . . . . ?
C11 C12 C13 C14 0.4(6) . . . . ?
C11 C12 C13 C38 -170.5(5) . . . . ?
C11 C12 C13 C38A 150.9(8) . . . . ?
C11 C12 C36 C37 58.1(7) . . . . ?
C12 C13 C14 N2 -1.7(6) . . . . ?
C12 C13 C14 C15 179.3(5) . . . . ?
C12 C13 C38 C39 -91.4(7) . . . . ?
C12 C13 C38A C39A 97.7(11) . . . . ?
C13 C12 C36 C37 -113.6(6) . . . . ?
C13 C14 C15 N3 -174.9(5) . . . . ?
C13 C14 C15 C16 7.5(10) . . . . ?
C14 N2 C2 C1 164.3(4) . . . . ?
C14 N2 C2 C3 -12.7(5) . . . . ?
C14 N2 C11 C10 179.8(3) . . . . ?
C14 N2 C11 C12 -2.2(5) . . . . ?
C14 C13 C38 C39 99.7(7) . . . . ?
C14 C13 C38A C39A -114.9(10) . . . . ?
C14 C15 C16 C17 176.2(5) . . . . ?
C14 C15 C16 C40 1.0(8) . . . . ?
C15 N3 C3 C2 13.3(5) . . . . ?
C15 N3 C3 C4 -162.3(3) . . . . ?
C15 N3 C18 C17 -0.2(4) . . . . ?
C15 N3 C18 C19 177.0(3) . . . . ?
C15 C16 C17 C18 1.5(5) . . . . ?
C15 C16 C17 C42 -173.5(4) . . . . ?
C15 C16 C40 C41 85.3(6) . . . . ?
C16 C17 C18 N3 -0.8(4) . . . . ?
C16 C17 C18 C19 -177.1(4) . . . . ?
C16 C17 C42 C43 -85.8(5) . . . . ?
C17 C16 C40 C41 -89.4(5) . . . . ?
C17 C18 C19 N4 154.9(4) . . . . ?
C17 C18 C19 C20 -22.1(8) . . . . ?
C18 N3 C3 C2 171.6(3) . . . . ?
C18 N3 C3 C4 -4.0(5) . . . . ?
C18 N3 C15 C14 -177.3(3) . . . . ?
C18 N3 C15 C16 1.1(4) . . . . ?
C18 C17 C42 C43 100.2(5) . . . . ?
C18 C19 C20 C21 176.1(4) . . . . ?
C18 C19 C20 C44 -9.1(8) . . . . ?
C19 N4 C4 C3 -2.6(5) . . . . ?
C19 N4 C4 C5 178.5(3) . . . . ?
C19 N4 C22 C21 -0.9(4) . . . . ?
C19 N4 C22 C23 179.8(3) . . . . ?
C19 C20 C21 C22 0.6(4) . . . . ?
C19 C20 C21 C46 -175.7(4) . . . . ?
C19 C20 C44 C45 -87.0(5) . . . . ?
C20 C21 C22 N4 0.2(4) . . . . ?
C20 C21 C22 C23 179.2(4) . . . . ?
C20 C21 C46 C47 90.5(5) . . . . ?
C21 C20 C44 C45 87.2(5) . . . . ?
C21 C22 C23 N5 -177.3(4) . . . . ?
C21 C22 C23 C24 4.4(8) . . . . ?
C22 N4 C4 C3 -169.5(3) . . . . ?
C22 N4 C4 C5 11.6(5) . . . . ?
C22 N4 C19 C18 -176.7(3) . . . . ?
C22 N4 C19 C20 1.2(4) . . . . ?
C22 C21 C46 C47 -85.0(5) . . . . ?
C22 C23 C24 C25 178.7(4) . . . . ?
C22 C23 C24 C48 -1.3(7) . . . . ?
C23 N5 C5 C4 -10.4(5) . . . . ?
C23 N5 C5 C6 171.3(3) . . . . ?
C23 N5 C26 C25 -3.5(4) . . . . ?
C23 N5 C26 C27 174.7(3) . . . . ?
C23 C24 C25 C26 -2.4(4) . . . . ?
C23 C24 C25 C50 169.2(4) . . . . ?
C23 C24 C48 C49 -92.8(5) . . . . ?
C24 C25 C26 N5 3.5(4) . . . . ?
C24 C25 C26 C27 -174.0(4) . . . . ?
C24 C25 C50 C51 -113.9(4) . . . . ?
C25 C24 C48 C49 87.2(5) . . . . ?
C25 C26 C27 N6 -162.6(4) . . . . ?
C25 C26 C27 C28 21.1(8) . . . . ?
C26 N5 C5 C4 176.7(3) . . . . ?
C26 N5 C5 C6 -1.5(5) . . . . ?
C26 N5 C23 C22 -176.8(3) . . . . ?
C26 N5 C23 C24 2.0(4) . . . . ?
C26 C25 C50 C51 55.9(6) . . . . ?
C26 C27 C28 C29 178.9(4) . . . . ?
C26 C27 C28 C52 6.0(7) . . . . ?
C27 N6 C6 C1 -170.6(3) . . . . ?
C27 N6 C6 C5 2.7(5) . . . . ?
C27 N6 C30 C29 8.2(4) . . . . ?
C27 N6 C30 C31 -158.7(3) . . . . ?
C27 C28 C29 C30 2.9(4) . . . . ?
C27 C28 C29 C54 -165.5(4) . . . . ?
C27 C28 C52 C53 61.2(6) . . . . ?
C28 C29 C30 N6 -6.8(4) . . . . ?
C28 C29 C30 C31 159.2(4) . . . . ?
C28 C29 C54 C55 86.8(5) . . . . ?
C29 C28 C52 C53 -110.6(5) . . . . ?
C29 C30 C31 C7 173.0(4) . . . . ?
C29 C30 C31 C56 -8.8(6) . . . . ?
C30 N6 C6 C1 -6.1(6) . . . . ?
C30 N6 C6 C5 167.3(3) . . . . ?
C30 N6 C27 C26 176.3(3) . . . . ?
C30 N6 C27 C28 -6.5(4) . . . . ?
C30 C29 C54 C55 -79.6(5) . . . . ?
C30 C31 C56 C57 -64.5(5) . . . . ?
C30 C31 C56 C61 113.5(4) . . . . ?
C31 C7 C8 C9 164.1(4) . . . . ?
C31 C7 C8 C32 -23.7(7) . . . . ?
C31 C56 C57 F1 -2.4(6) . . . . ?
C31 C56 C57 C58 178.2(4) . . . . ?
C31 C56 C61 F5 0.8(6) . . . . ?
C31 C56 C61 C60 -178.6(4) . . . . ?
C32 C8 C9 C10 -171.0(4) . . . . ?
C32 C8 C9 C34 0.7(6) . . . . ?
C34 C9 C10 N1 -168.6(4) . . . . ?
C34 C9 C10 C11 9.9(7) . . . . ?
C36 C12 C13 C14 173.6(5) . . . . ?
C36 C12 C13 C38 2.7(9) . . . . ?
C36 C12 C13 C38A -35.9(11) . . . . ?
C40 C16 C17 C18 177.1(4) . . . . ?
C40 C16 C17 C42 2.1(6) . . . . ?
C42 C17 C18 N3 174.0(4) . . . . ?
C42 C17 C18 C19 -2.3(8) . . . . ?
C44 C20 C21 C22 -174.6(4) . . . . ?
C44 C20 C21 C46 9.1(6) . . . . ?
C46 C21 C22 N4 176.2(4) . . . . ?
C46 C21 C22 C23 -4.8(8) . . . . ?
C48 C24 C25 C26 177.6(4) . . . . ?
C48 C24 C25 C50 -10.8(6) . . . . ?
C50 C25 C26 N5 -167.5(4) . . . . ?
C50 C25 C26 C27 15.0(8) . . . . ?
C52 C28 C29 C30 176.0(4) . . . . ?
C52 C28 C29 C54 7.5(6) . . . . ?
C54 C29 C30 N6 161.2(4) . . . . ?
C54 C29 C30 C31 -32.8(6) . . . . ?
C56 C57 C58 F2 -177.6(4) . . . . ?
C56 C57 C58 C59 0.9(7) . . . . ?
C57 C56 C61 F5 178.8(4) . . . . ?
C57 C56 C61 C60 -0.6(6) . . . . ?
C57 C58 C59 F3 -179.2(4) . . . . ?
C57 C58 C59 C60 -1.5(7) . . . . ?
C58 C59 C60 F4 -178.1(4) . . . . ?
C58 C59 C60 C61 1.0(7) . . . . ?
C59 C60 C61 F5 -179.4(4) . . . . ?
C59 C60 C61 C56 0.1(7) . . . . ?
C61 C56 C57 F1 179.5(4) . . . . ?
C61 C56 C57 C58 0.1(6) . . . . ?
C38 C13 C14 N2 168.2(6) . . . . ?
C38 C13 C14 C15 -10.8(10) . . . . ?
C38A C13 C14 N2 -153.8(7) . . . . ?
C38A C13 C14 C15 27.2(11) . . . . ?
O1 C62 C63 C64 179.3(4) . . . . ?
O1 C62 C67 C66 -179.8(4) . . . . ?
C62 C63 C64 C65 0.7(7) . . . . ?
C63 C62 C67 C66 -0.1(7) . . . . ?
C63 C64 C65 C66 -0.3(8) . . . . ?
C64 C65 C66 C67 -0.2(7) . . . . ?
C65 C66 C67 C62 0.4(7) . . . . ?
C67 C62 C63 C64 -0.5(7) . . . . ?
C68 O1 C62 C63 8.8(6) . . . . ?
C68 O1 C62 C67 -171.4(4) . . . . ?
O2 C69 C70 C71 -175.8(6) . . . . ?
O2 C69 C74 C73 -179.7(6) . . . . ?
C69 C70 C71 C72 -7.3(12) . . . . ?
C70 C69 C74 C73 -1.3(11) . . . . ?
C70 C71 C72 C73 4.5(13) . . . . ?
C71 C72 C73 C74 0.5(11) . . . . ?
C72 C73 C74 C69 -2.1(10) . . . . ?
C74 C69 C70 C71 5.6(11) . . . . ?
C75 O2 C69 C70 167.6(8) . . . . ?
C75 O2 C69 C74 -13.7(10) . . . . ?
O3 C76 C77 C78 -179.6(9) . . . . ?
O3 C76 C81 C80 -178.5(12) . . . . ?
C76 C77 C78 C79 5.2(19) . . . . ?
C77 C76 C81 C80 4.1(18) . . . . ?
C77 C78 C79 C80 -8(2) . . . . ?
C78 C79 C80 C81 9(2) . . . . ?
C79 C80 C81 C76 -8(2) . . . . ?
C81 C76 C77 C78 -2.6(15) . . . . ?
C82 O3 C76 C77 -11.7(12) . . . . ?
C82 O3 C76 C81 171.2(11) . . . . ?
O3A C76A C77A C78A -178(2) . . . . ?
O3A C76A C81A C80A 178(2) . . . . ?
C76A C77A C78A C79A -5(4) . . . . ?
C77A C76A C81A C80A -3(4) . . . . ?
C77A C78A C79A C80A 7(5) . . . . ?
C78A C79A C80A C81A -8(6) . . . . ?
C79A C80A C81A C76A 5(5) . . . . ?
C81A C76A C77A C78A 3(3) . . . . ?
C82A O3A C76A C77A -5(2) . . . . ?
C82A O3A C76A C81A 174(2) . . . . ?
